data_2001749
loop_
_publ_author_name
'Du, J.-L.'
'Rettig, S. J.'
'Thompson, R. C.'
'Trotter, J.'

_publ_section_title
;
 Structure of a polymeric cadmium complex containing triply bridging
 monophenylphosphinate ligands
;
_journal_issue 5
_journal_name_full 'Acta Crystallographica Section C'
_journal_page_first 1035
_journal_page_last 1036
_journal_paper_doi 10.1107/S0108270193001234
_journal_volume 49
_journal_year 1993
_chemical_formula_sum 'C6 H8 Cd Cl O3 P'
_symmetry_cell_setting monoclinic
_symmetry_space_group_name_Hall '-I 2ya'
_symmetry_space_group_name_H-M 'I 1 2/a 1'
_cell_angle_alpha 90
_cell_angle_beta 93.250(8)
_cell_angle_gamma 90
_cell_formula_units_Z 8
_cell_length_a 13.885(2)
_cell_length_b 5.8864(6)
_cell_length_c 21.624(2)
_cell_volume 1764.5(4)
_diffrn_radiation_type Mo
_diffrn_radiation_wavelength 0.71073
_exptl_crystal_F_000 1184
_cod_data_source_file hh1056.cif
_cod_data_source_block hh1056_structure_1_of_1
_cod_original_cell_volume 1764.5(7)
_cod_original_formula_sum 'C6 H8 Cd1 Cl1 O3 P1'
_cod_database_code 2001749

loop_
_atom_site_label
_atom_site_fract_x
_atom_site_fract_y
_atom_site_fract_z
Cd(1) .75 .27041(2) .5
Cd(2) .5 .5 .5
Cl(1) .61937(2) .28768(5) .580156(15)
P(1) .68604(2) .76559(5) .421381(15)
O(1) .64794(7) .5540(2) .45277(4)
O(2) .66020(8) .9906(2) .45068(5)
O(3) .48790(9) .1898(2) .43900(6)
C(1) .64961(10) .7703(2) .34078(6)
C(2) .60592(12) .5861(3) .31080(7)
C(3) .58672(13) .5922(3) .24678(7)
C(4) .61175(13) .7843(4) .21354(7)
C(5) .65410(14) .9679(3) .24299(8)
C(6) .67390(12) .9630(3) .30691(7)
H(1) .7836(13) .752(3) .4224(8)
H(2) .550(2) .134(6) .4408(14)
H(3) .453(2) .055(6) .4554(13)
H(4) .5885 .4518 .3345
H(5) .5559 .4624 .2253
H(6) .5989 .7881 .1685
H(7) .6705 1.1027 .2191
H(8) .7046 1.0936 .3281

loop_
_geom_angle_atom_site_label_1
_geom_angle_atom_site_label_2
_geom_angle_atom_site_label_3
_geom_angle
Cl(1) Cd(1) Cl(1) 175.48(2)
Cl(1) Cd(1) O(1) 80.60(2)
Cl(1) Cd(1) O(1) 96.21(2)
Cl(1) Cd(1) O(2) 87.50(3)
Cl(1) Cd(1) O(2) 95.76(3)
O(1) Cd(1) O(1) 91.01(5)
O(1) Cd(1) O(2) 90.54(4)
O(1) Cd(1) O(2) 176.18(4)
O(2) Cd(1) O(2) 88.14(5)
Cl(1) Cd(2) Cl(1) 180.00
Cl(1) Cd(2) O(1) 79.58(2)
O(1) P(1) O(2) 115.43(6)
O(1) P(1) C(1) 111.10(6)
O(2) P(1) C(1) 109.42(6)
Cd(1) O(1) Cd(2) 103.33(3)
Cd(1) O(1) P(1) 123.32(5)
Cd(2) O(1) P(1) 129.23(5)
Cd(1) O(1) P(1) 133.23(6)
P(1) C(1) C(2) 122.40(10)
P(1) C(1) C(6) 117.30(10)
C(2) C(1) C(6) 120.10(10)
C(1) C(2) C(3) 119.90(10)
C(2) C(3) C(4) 119.5(2)
C(3) C(4) C(5) 120.90(10)
C(4) C(5) C(6) 120.0(2)
C(1) C(6) C(5) 119.7(2)

loop_
_geom_bond_atom_site_label_1
_geom_bond_atom_site_label_2
_geom_bond_distance
Cd(1) Cl(1) 2.5809(4)
Cd(1) O(1) 2.3821(9)
Cd(1) O(2) 2.2920(10)
Cd(2) Cl(1) 2.6434(4)
Cd(2) O(1) 2.3670(10)
Cd(2) O(3) 2.2530(10)
P(1) O(1) 1.5272(9)
P(1) O(2) 1.5200(10)
P(1) C(1) 1.7870(10)
C(1) C(2) 1.386(2)
C(1) C(6) 1.402(2)
C(2) C(3) 1.395(2)
C(3) C(4) 1.395(3)
C(4) C(5) 1.370(3)
C(5) C(6) 1.394(2)
P(1) H(1) 1.36(2)
O(3) H(2) 0.92(3)
O(3) H(3) 1.01(3)
C(2) H(4) 0.98
C(3) H(5) 0.98
C(4) H(6) 0.98
C(5) H(7) 0.98
C(6) H(8) 0.98
